data_4083757
loop_
_publ_author_name
'Mampa, Richard M.'
'Fernandes, Manuel A.'
'Carlton, Laurence'

_publ_section_title
;
 Iron-57 NMR and Structural Study of [Fe(\h5-Cp)(SnPh3)(CO)(PR3)] (PR3=
 Phosphine, Phosphite). Separation of Steric and Electronic \s and \p
 Effects
;
_journal_name_full Organometallics
_journal_page_first 140626113119005
_journal_paper_doi 10.1021/om4011593
_journal_year 2014
_chemical_formula_moiety 'C36 H47 Fe O P Sn'
_chemical_formula_sum 'C36 H47 Fe O P Sn'
_chemical_formula_weight 701.25
_chemical_name_systematic
;
 ?
;
_space_group_IT_number 61
_symmetry_cell_setting orthorhombic
_symmetry_space_group_name_Hall '-P 2ac 2ab'
_symmetry_space_group_name_H-M 'P b c a'
_atom_sites_solution_hydrogens geom
_atom_sites_solution_primary direct
_atom_sites_solution_secondary difmap
_audit_creation_method SHELXL-97
_cell_angle_alpha 90.00
_cell_angle_beta 90.00
_cell_angle_gamma 90.00
_cell_formula_units_Z 8
_cell_length_a 17.874(2)
_cell_length_b 18.164(2)
_cell_length_c 21.060(3)
_cell_measurement_reflns_used 985
_cell_measurement_temperature 173(2)
_cell_measurement_theta_max 28.22
_cell_measurement_theta_min 2.72
_cell_volume 6837.4(14)
_computing_cell_refinement 'Bruker SMART'
_computing_data_collection 'Bruker SMART'
_computing_data_reduction 'Bruker SHELXTL'
_computing_molecular_graphics 'Bruker SHELXTL'
_computing_publication_material 'Bruker SHELXTL'
_computing_structure_refinement 'SHELXL-97 (Sheldrick, 1997)'
_computing_structure_solution 'Bruker SHELXTL'
_diffrn_ambient_temperature 173(2)
_diffrn_measured_fraction_theta_full 1.000
_diffrn_measured_fraction_theta_max 1.000
_diffrn_measurement_device_type 'CCD area detector'
_diffrn_measurement_method 'phi and omega scans'
_diffrn_radiation_monochromator graphite
_diffrn_radiation_source 'fine-focus sealed tube'
_diffrn_radiation_type MoK\a
_diffrn_radiation_wavelength 0.71073
_diffrn_reflns_av_R_equivalents 0.0426
_diffrn_reflns_av_sigmaI/netI 0.0244
_diffrn_reflns_limit_h_max 22
_diffrn_reflns_limit_h_min -23
_diffrn_reflns_limit_k_max 23
_diffrn_reflns_limit_k_min -23
_diffrn_reflns_limit_l_max 27
_diffrn_reflns_limit_l_min -23
_diffrn_reflns_number 44610
_diffrn_reflns_theta_full 28.00
_diffrn_reflns_theta_max 28.00
_diffrn_reflns_theta_min 1.87
_exptl_absorpt_coefficient_mu 1.227
_exptl_absorpt_correction_T_max 0.7914
_exptl_absorpt_correction_T_min 0.6143
_exptl_absorpt_correction_type integration
_exptl_absorpt_process_details
;
Absorption corrections carried out with XPREP
;
_exptl_crystal_colour orange
_exptl_crystal_density_diffrn 1.362
_exptl_crystal_density_method 'not measured'
_exptl_crystal_description block
_exptl_crystal_F_000 2896
_exptl_crystal_size_max 0.44
_exptl_crystal_size_mid 0.37
_exptl_crystal_size_min 0.20
_refine_diff_density_max 1.764
_refine_diff_density_min -1.221
_refine_diff_density_rms 0.107
_refine_ls_extinction_method none
_refine_ls_goodness_of_fit_ref 1.037
_refine_ls_hydrogen_treatment constr
_refine_ls_matrix_type full
_refine_ls_number_parameters 361
_refine_ls_number_reflns 8249
_refine_ls_number_restraints 65
_refine_ls_restrained_S_all 1.060
_refine_ls_R_factor_all 0.0674
_refine_ls_R_factor_gt 0.0488
_refine_ls_shift/su_max 0.002
_refine_ls_shift/su_mean 0.000
_refine_ls_structure_factor_coef Fsqd
_refine_ls_weighting_details 'calc w=1/[\s^2^(Fo^2^)+(0.0634P)^2^+23.2007P] where P=(Fo^2^+2Fc^2^)/3'
_refine_ls_weighting_scheme calc
_refine_ls_wR_factor_gt 0.1261
_refine_ls_wR_factor_ref 0.1445
_reflns_number_gt 6360
_reflns_number_total 8249
_reflns_threshold_expression >2sigma(I)
_cod_data_source_file om4011593_si_002.cif
_cod_data_source_block 4mlc11bs-cmpd2
_cod_depositor_comments
;
The following automatic conversions were performed:

'_symmetry_cell_setting' value 'Orthorhombic' changed to
'orthorhombic' according to
/usr/data/users/saulius/crontab/automatic-downloads/rss-feeds/ACS/lib/dictionaries/cif_core.dic
dictionary named 'cif_core.dic' version 2.4.2 from
2011-04-26.

'_exptl_absorpt_correction_type' value 'Integration'
changed to 'integration' according to
/usr/data/users/saulius/crontab/automatic-downloads/rss-feeds/ACS/lib/dictionaries/cif_core.dic
dictionary named 'cif_core.dic' version 2.4.2 from 2011-04-26.

Automatic conversion script
Id: cif_fix_values 2281 2013-09-26 08:29:07Z andrius 
;
_cod_original_sg_symbol_H-M Pbca
_cod_database_code 4083757

loop_
_symmetry_equiv_pos_as_xyz
'x, y, z'
'-x+1/2, -y, z+1/2'
'-x, y+1/2, -z+1/2'
'x+1/2, -y+1/2, -z'
'-x, -y, -z'
'x-1/2, y, -z-1/2'
'x, -y-1/2, z-1/2'
'-x-1/2, y-1/2, z'

loop_
_atom_site_label
_atom_site_type_symbol
_atom_site_fract_x
_atom_site_fract_y
_atom_site_fract_z
_atom_site_U_iso_or_equiv
_atom_site_adp_type
_atom_site_occupancy
_atom_site_symmetry_multiplicity
_atom_site_calc_flag
_atom_site_refinement_flags
C1 C 1.0684(4) 0.9863(3) 0.2704(3) 0.0625(15) Uani 1 1 d .
H1 H 1.0553 0.9727 0.2283 0.075 Uiso 1 1 calc R
C2 C 1.1370(3) 0.9709(4) 0.3015(3) 0.0627(15) Uani 1 1 d .
H2 H 1.1785 0.9456 0.2837 0.075 Uiso 1 1 calc R
C3 C 1.1328(3) 0.9998(3) 0.3635(3) 0.0583(14) Uani 1 1 d .
H3 H 1.1710 0.9968 0.3948 0.070 Uiso 1 1 calc R
C4 C 1.0631(3) 1.0335(3) 0.3713(3) 0.0585(14) Uani 1 1 d .
H4 H 1.0457 1.0574 0.4086 0.070 Uiso 1 1 calc R
C5 C 1.0233(3) 1.0257(3) 0.3139(3) 0.0562(13) Uani 1 1 d .
H5 H 0.9743 1.0439 0.3058 0.067 Uiso 1 1 calc R
C6 C 1.0237(3) 0.9024(3) 0.4295(2) 0.0471(11) Uani 1 1 d .
C11 C 0.8337(3) 0.9421(2) 0.3805(2) 0.0396(9) Uani 1 1 d .
C12 C 0.8537(3) 0.9951(3) 0.4252(2) 0.0523(12) Uani 1 1 d .
H12 H 0.9050 1.0073 0.4307 0.063 Uiso 1 1 calc R
C13 C 0.7997(5) 1.0305(3) 0.4619(3) 0.074(2) Uani 1 1 d .
H13 H 0.8144 1.0664 0.4923 0.089 Uiso 1 1 calc R
C14 C 0.7259(5) 1.0137(4) 0.4544(3) 0.082(2) Uani 1 1 d .
H14 H 0.6893 1.0383 0.4793 0.098 Uiso 1 1 calc R
C15 C 0.7040(4) 0.9612(4) 0.4108(3) 0.0717(18) Uani 1 1 d .
H15 H 0.6526 0.9493 0.4060 0.086 Uiso 1 1 calc R
C16 C 0.7575(3) 0.9259(3) 0.3741(3) 0.0559(13) Uani 1 1 d .
H16 H 0.7421 0.8900 0.3440 0.067 Uiso 1 1 calc R
C21 C 0.8675(2) 0.7804(2) 0.3103(2) 0.0365(9) Uani 1 1 d .
C22 C 0.8715(3) 0.7379(3) 0.2557(2) 0.0457(10) Uani 1 1 d .
H22 H 0.8944 0.7577 0.2187 0.055 Uiso 1 1 calc R
C23 C 0.8422(3) 0.6664(3) 0.2541(3) 0.0568(13) Uani 1 1 d .
H23 H 0.8460 0.6379 0.2165 0.068 Uiso 1 1 calc R
C24 C 0.8081(3) 0.6376(3) 0.3069(3) 0.0629(16) Uani 1 1 d .
H24 H 0.7887 0.5889 0.3060 0.075 Uiso 1 1 calc R
C25 C 0.8019(3) 0.6792(3) 0.3612(3) 0.0615(14) Uani 1 1 d .
H25 H 0.7770 0.6597 0.3974 0.074 Uiso 1 1 calc R
C26 C 0.8323(3) 0.7500(3) 0.3632(2) 0.0476(11) Uani 1 1 d .
H26 H 0.8289 0.7779 0.4013 0.057 Uiso 1 1 calc R
C31 C 0.8806(2) 0.9438(2) 0.2294(2) 0.0368(9) Uani 1 1 d .
C32 C 0.8418(2) 1.0100(3) 0.2324(2) 0.0421(10) Uani 1 1 d .
H32 H 0.8306 1.0305 0.2727 0.050 Uiso 1 1 calc R
C33 C 0.8188(3) 1.0471(3) 0.1779(2) 0.0479(11) Uani 1 1 d .
H33 H 0.7925 1.0923 0.1815 0.057 Uiso 1 1 calc R
C34 C 0.8342(3) 1.0185(3) 0.1193(2) 0.0538(12) Uani 1 1 d .
H34 H 0.8178 1.0433 0.0821 0.065 Uiso 1 1 calc R
C35 C 0.8736(4) 0.9535(4) 0.1147(3) 0.0663(16) Uani 1 1 d .
H35 H 0.8851 0.9340 0.0740 0.080 Uiso 1 1 calc R
C36 C 0.8968(3) 0.9159(3) 0.1690(2) 0.0544(13) Uani 1 1 d .
H36 H 0.9237 0.8711 0.1650 0.065 Uiso 1 1 calc R
C41 C 1.0537(4) 0.7308(4) 0.3529(6) 0.149(4) Uani 1 1 d DU
H41A H 1.0110 0.7275 0.3230 0.179 Uiso 1 1 calc R
H41B H 1.0889 0.6908 0.3419 0.179 Uiso 1 1 calc R
C42 C 1.0258(5) 0.7174(4) 0.4165(6) 0.179(4) Uani 1 1 d DU
H42A H 0.9849 0.7522 0.4268 0.214 Uiso 1 1 calc R
H42B H 1.0663 0.7237 0.4480 0.214 Uiso 1 1 calc R
C43 C 0.9966(7) 0.6375(5) 0.4172(6) 0.210(5) Uani 1 1 d DU
H43A H 0.9484 0.6354 0.3941 0.252 Uiso 1 1 calc R
H43B H 1.0326 0.6056 0.3945 0.252 Uiso 1 1 calc R
C44 C 0.9859(10) 0.6092(6) 0.4806(7) 0.262(7) Uani 1 1 d DU
H44A H 0.9674 0.5585 0.4783 0.392 Uiso 1 1 calc R
H44B H 0.9493 0.6398 0.5031 0.392 Uiso 1 1 calc R
H44C H 1.0336 0.6101 0.5035 0.392 Uiso 1 1 calc R
C51 C 1.1388(5) 0.7913(6) 0.2611(4) 0.117(3) Uani 1 1 d DU
H51A H 1.1767 0.8289 0.2499 0.140 Uiso 1 1 calc R
H51B H 1.1645 0.7431 0.2636 0.140 Uiso 1 1 calc R
C52 C 1.0827(5) 0.7885(7) 0.2117(4) 0.131(3) Uani 1 1 d DU
H52A H 1.0706 0.8392 0.1982 0.158 Uiso 1 1 calc R
H52B H 1.0366 0.7661 0.2292 0.158 Uiso 1 1 calc R
C53 C 1.1080(5) 0.7441(8) 0.1539(5) 0.151(4) Uani 1 1 d DU
H53A H 1.1482 0.7716 0.1318 0.181 Uiso 1 1 calc R
H53B H 1.1295 0.6968 0.1686 0.181 Uiso 1 1 calc R
C54 C 1.0488(7) 0.7290(9) 0.1094(6) 0.203(6) Uani 1 1 d DU
H54A H 1.0685 0.6996 0.0742 0.305 Uiso 1 1 calc R
H54B H 1.0288 0.7755 0.0930 0.305 Uiso 1 1 calc R
H54C H 1.0088 0.7016 0.1308 0.305 Uiso 1 1 calc R
C61 C 1.1845(3) 0.8123(3) 0.3956(3) 0.0729(17) Uani 1 1 d DU
H61A H 1.2185 0.8527 0.3827 0.087 Uiso 1 1 calc R
H61B H 1.1672 0.8233 0.4393 0.087 Uiso 1 1 calc R
C62 C 1.2276(4) 0.7448(4) 0.3977(4) 0.085(2) Uani 1 1 d D
H62A H 1.2478 0.7341 0.3549 0.101 Uiso 1 1 calc R
H62B H 1.1946 0.7035 0.4102 0.101 Uiso 1 1 calc R
C63 C 1.2920(3) 0.7515(3) 0.4452(3) 0.0726(18) Uani 1 1 d D
H63A H 1.3278 0.7893 0.4301 0.087 Uiso 1 1 calc R
H63B H 1.2721 0.7677 0.4867 0.087 Uiso 1 1 calc R
C64 C 1.3309(5) 0.6816(4) 0.4529(4) 0.108(3) Uani 1 1 d D
H64A H 1.3718 0.6876 0.4835 0.162 Uiso 1 1 calc R
H64B H 1.3513 0.6659 0.4119 0.162 Uiso 1 1 calc R
H64C H 1.2958 0.6444 0.4686 0.162 Uiso 1 1 calc R
O1 O 1.0101(3) 0.8945(2) 0.48221(17) 0.0681(11) Uani 1 1 d .
P1 P 1.09841(9) 0.81390(9) 0.34003(9) 0.0657(4) Uani 1 1 d U
Fe1 Fe 1.04760(3) 0.92154(4) 0.35086(3) 0.03792(16) Uani 1 1 d .
Sn1 Sn 0.915058(15) 0.890532(14) 0.317736(13) 0.03130(10) Uani 1 1 d .

loop_
_atom_site_aniso_label
_atom_site_aniso_U_11
_atom_site_aniso_U_22
_atom_site_aniso_U_33
_atom_site_aniso_U_23
_atom_site_aniso_U_13
_atom_site_aniso_U_12
C1 0.075(4) 0.070(4) 0.043(3) 0.013(3) -0.006(3) -0.032(3)
C2 0.046(3) 0.071(4) 0.071(4) 0.005(3) 0.015(3) -0.017(3)
C3 0.053(3) 0.063(3) 0.059(3) 0.013(3) -0.013(2) -0.031(3)
C4 0.067(3) 0.049(3) 0.060(3) -0.005(2) 0.000(3) -0.022(3)
C5 0.053(3) 0.041(3) 0.075(4) 0.013(2) -0.013(3) -0.016(2)
C6 0.047(3) 0.051(3) 0.043(3) 0.006(2) -0.005(2) -0.008(2)
C11 0.047(2) 0.035(2) 0.037(2) 0.0016(17) 0.0054(18) 0.0045(18)
C12 0.075(4) 0.043(3) 0.040(2) -0.005(2) 0.000(2) 0.010(2)
C13 0.124(6) 0.058(3) 0.040(3) -0.004(2) 0.010(3) 0.036(4)
C14 0.114(6) 0.080(4) 0.052(3) 0.016(3) 0.039(4) 0.052(4)
C15 0.062(4) 0.075(4) 0.078(4) 0.018(3) 0.029(3) 0.021(3)
C16 0.050(3) 0.054(3) 0.063(3) 0.004(2) 0.011(2) 0.008(2)
C21 0.0305(19) 0.0288(19) 0.050(2) -0.0040(17) -0.0038(17) -0.0013(15)
C22 0.041(2) 0.039(2) 0.057(3) -0.009(2) 0.000(2) -0.0009(18)
C23 0.055(3) 0.040(2) 0.075(4) -0.019(3) -0.015(3) 0.000(2)
C24 0.059(3) 0.031(2) 0.099(5) 0.004(3) -0.021(3) -0.012(2)
C25 0.061(3) 0.043(3) 0.080(4) 0.010(3) 0.004(3) -0.013(2)
C26 0.051(3) 0.038(2) 0.054(3) 0.002(2) 0.001(2) -0.008(2)
C31 0.033(2) 0.037(2) 0.040(2) -0.0020(17) -0.0019(17) -0.0022(16)
C32 0.037(2) 0.043(2) 0.046(2) 0.0037(19) 0.0004(18) -0.0027(18)
C33 0.038(2) 0.047(3) 0.059(3) 0.013(2) 0.000(2) 0.005(2)
C34 0.054(3) 0.060(3) 0.047(3) 0.011(2) -0.012(2) -0.004(2)
C35 0.091(5) 0.071(4) 0.037(3) -0.004(3) -0.006(3) 0.008(3)
C36 0.068(3) 0.050(3) 0.046(3) -0.002(2) -0.010(2) 0.013(3)
C41 0.059(4) 0.048(3) 0.339(12) 0.048(6) -0.057(6) -0.007(3)
C42 0.076(5) 0.092(4) 0.368(13) 0.094(6) -0.037(6) -0.022(4)
C43 0.130(7) 0.091(5) 0.408(14) 0.082(7) -0.015(8) -0.022(5)
C44 0.218(14) 0.114(9) 0.453(16) 0.119(10) 0.061(15) -0.021(9)
C51 0.081(5) 0.141(7) 0.128(6) -0.066(5) -0.020(4) 0.041(5)
C52 0.095(5) 0.185(7) 0.114(5) -0.077(5) -0.019(4) 0.029(5)
C53 0.112(6) 0.218(9) 0.122(6) -0.084(6) 0.002(5) 0.028(7)
C54 0.204(11) 0.268(14) 0.138(9) -0.109(9) -0.042(8) 0.002(11)
C61 0.069(4) 0.054(3) 0.095(5) -0.012(3) 0.006(3) -0.005(3)
C62 0.071(4) 0.072(4) 0.111(6) -0.009(4) -0.022(4) 0.004(3)
C63 0.056(3) 0.086(5) 0.077(4) -0.018(3) -0.018(3) 0.010(3)
C64 0.164(9) 0.074(5) 0.086(5) -0.011(4) -0.017(6) 0.010(5)
O1 0.074(3) 0.090(3) 0.041(2) 0.0145(19) -0.0021(19) -0.013(2)
P1 0.0494(8) 0.0594(9) 0.0884(11) -0.0081(8) -0.0133(8) 0.0184(7)
Fe1 0.0350(3) 0.0413(3) 0.0375(3) 0.0034(3) -0.0029(2) -0.0089(2)
Sn1 0.03183(15) 0.02866(15) 0.03342(16) -0.00231(10) -0.00042(10) -0.00241(10)

loop_
_atom_type_symbol
_atom_type_description
_atom_type_scat_dispersion_real
_atom_type_scat_dispersion_imag
_atom_type_scat_source
C C 0.0033 0.0016 'International Tables Vol C Tables 4.2.6.8 and 6.1.1.4'
H H 0.0000 0.0000 'International Tables Vol C Tables 4.2.6.8 and 6.1.1.4'
O O 0.0106 0.0060 'International Tables Vol C Tables 4.2.6.8 and 6.1.1.4'
P P 0.1023 0.0942 'International Tables Vol C Tables 4.2.6.8 and 6.1.1.4'
Fe Fe 0.3463 0.8444 'International Tables Vol C Tables 4.2.6.8 and 6.1.1.4'
Sn Sn -0.6537 1.4246 'International Tables Vol C Tables 4.2.6.8 and 6.1.1.4'

loop_
_geom_angle_atom_site_label_1
_geom_angle_atom_site_label_2
_geom_angle_atom_site_label_3
_geom_angle
C5 C1 C2 107.0(5)
C5 C1 Fe1 70.1(3)
C2 C1 Fe1 70.7(3)
C5 C1 H1 126.5
C2 C1 H1 126.5
Fe1 C1 H1 124.4
C3 C2 C1 108.1(5)
C3 C2 Fe1 70.2(3)
C1 C2 Fe1 69.9(3)
C3 C2 H2 126.0
C1 C2 H2 126.0
Fe1 C2 H2 125.5
C4 C3 C2 108.6(5)
C4 C3 Fe1 70.5(3)
C2 C3 Fe1 70.7(3)
C4 C3 H3 125.7
C2 C3 H3 125.7
Fe1 C3 H3 124.8
C3 C4 C5 107.8(5)
C3 C4 Fe1 70.6(3)
C5 C4 Fe1 70.1(3)
C3 C4 H4 126.1
C5 C4 H4 126.1
Fe1 C4 H4 124.7
C4 C5 C1 108.5(5)
C4 C5 Fe1 70.5(3)
C1 C5 Fe1 70.4(3)
C4 C5 H5 125.7
C1 C5 H5 125.7
Fe1 C5 H5 124.9
O1 C6 Fe1 175.3(5)
C12 C11 C16 117.4(5)
C12 C11 Sn1 122.4(4)
C16 C11 Sn1 120.0(4)
C11 C12 C13 121.1(6)
C11 C12 H12 119.5
C13 C12 H12 119.5
C14 C13 C12 120.1(6)
C14 C13 H13 119.9
C12 C13 H13 119.9
C13 C14 C15 120.4(5)
C13 C14 H14 119.8
C15 C14 H14 119.8
C14 C15 C16 119.6(7)
C14 C15 H15 120.2
C16 C15 H15 120.2
C15 C16 C11 121.3(6)
C15 C16 H16 119.3
C11 C16 H16 119.4
C22 C21 C26 117.7(4)
C22 C21 Sn1 123.4(3)
C26 C21 Sn1 118.9(3)
C21 C22 C23 121.2(5)
C21 C22 H22 119.4
C23 C22 H22 119.4
C24 C23 C22 120.0(5)
C24 C23 H23 120.0
C22 C23 H23 120.0
C23 C24 C25 120.0(5)
C23 C24 H24 120.0
C25 C24 H24 120.0
C24 C25 C26 120.0(5)
C24 C25 H25 120.0
C26 C25 H25 120.0
C21 C26 C25 121.1(5)
C21 C26 H26 119.4
C25 C26 H26 119.4
C32 C31 C36 117.2(4)
C32 C31 Sn1 119.0(3)
C36 C31 Sn1 123.7(3)
C31 C32 C33 121.9(5)
C31 C32 H32 119.0
C33 C32 H32 119.0
C34 C33 C32 120.1(5)
C34 C33 H33 120.0
C32 C33 H33 120.0
C33 C34 C35 119.4(5)
C33 C34 H34 120.3
C35 C34 H34 120.3
C34 C35 C36 120.9(5)
C34 C35 H35 119.6
C36 C35 H35 119.6
C35 C36 C31 120.5(5)
C35 C36 H36 119.8
C31 C36 H36 119.8
C42 C41 P1 116.8(7)
C42 C41 H41A 108.1
P1 C41 H41A 108.1
C42 C41 H41B 108.1
P1 C41 H41B 108.1
H41A C41 H41B 107.3
C41 C42 C43 106.5(6)
C41 C42 H42A 110.4
C43 C42 H42A 110.4
C41 C42 H42B 110.4
C43 C42 H42B 110.4
H42A C42 H42B 108.6
C44 C43 C42 112.9(7)
C44 C43 H43A 109.0
C42 C43 H43A 109.0
C44 C43 H43B 109.0
C42 C43 H43B 109.0
H43A C43 H43B 107.8
C43 C44 H44A 109.5
C43 C44 H44B 109.5
H44A C44 H44B 109.5
C43 C44 H44C 109.5
H44A C44 H44C 109.5
H44B C44 H44C 109.5
C52 C51 P1 112.4(6)
C52 C51 H51A 109.1
P1 C51 H51A 109.1
C52 C51 H51B 109.1
P1 C51 H51B 109.1
H51A C51 H51B 107.8
C51 C52 C53 112.7(6)
C51 C52 H52A 109.0
C53 C52 H52A 109.0
C51 C52 H52B 109.0
C53 C52 H52B 109.0
H52A C52 H52B 107.8
C54 C53 C52 113.7(7)
C54 C53 H53A 108.8
C52 C53 H53A 108.8
C54 C53 H53B 108.8
C52 C53 H53B 108.8
H53A C53 H53B 107.7
C53 C54 H54A 109.5
C53 C54 H54B 109.5
H54A C54 H54B 109.5
C53 C54 H54C 109.5
H54A C54 H54C 109.5
H54B C54 H54C 109.5
C62 C61 P1 117.0(4)
C62 C61 H61A 108.1
P1 C61 H61A 108.1
C62 C61 H61B 108.1
P1 C61 H61B 108.1
H61A C61 H61B 107.3
C61 C62 C63 110.6(5)
C61 C62 H62A 109.5
C63 C62 H62A 109.5
C61 C62 H62B 109.5
C63 C62 H62B 109.5
H62A C62 H62B 108.1
C64 C63 C62 111.3(5)
C64 C63 H63A 109.4
C62 C63 H63A 109.4
C64 C63 H63B 109.4
C62 C63 H63B 109.4
H63A C63 H63B 108.0
C63 C64 H64A 109.5
C63 C64 H64B 109.5
H64A C64 H64B 109.5
C63 C64 H64C 109.5
H64A C64 H64C 109.5
H64B C64 H64C 109.5
C41 P1 C51 97.3(5)
C41 P1 C61 105.1(4)
C51 P1 C61 103.2(3)
C41 P1 Fe1 125.2(3)
C51 P1 Fe1 117.1(3)
C61 P1 Fe1 106.46(18)
C6 Fe1 C5 118.8(2)
C6 Fe1 C1 157.3(2)
C5 Fe1 C1 39.5(2)
C6 Fe1 C4 91.7(2)
C5 Fe1 C4 39.4(2)
C1 Fe1 C4 66.3(2)
C6 Fe1 C3 101.1(2)
C5 Fe1 C3 65.5(2)
C1 Fe1 C3 66.1(2)
C4 Fe1 C3 38.9(2)
C6 Fe1 C2 137.6(2)
C5 Fe1 C2 65.7(2)
C1 Fe1 C2 39.4(2)
C4 Fe1 C2 65.7(2)
C3 Fe1 C2 39.1(2)
C6 Fe1 P1 91.33(18)
C5 Fe1 P1 149.74(18)
C1 Fe1 P1 110.3(2)
C4 Fe1 P1 147.22(18)
C3 Fe1 P1 108.65(19)
C2 Fe1 P1 90.83(19)
C6 Fe1 Sn1 89.31(16)
C5 Fe1 Sn1 84.50(15)
C1 Fe1 Sn1 93.91(16)
C4 Fe1 Sn1 113.32(18)
C3 Fe1 Sn1 149.74(17)
C2 Fe1 Sn1 131.94(18)
P1 Fe1 Sn1 99.34(5)
C11 Sn1 C21 100.28(17)
C11 Sn1 C31 97.93(16)
C21 Sn1 C31 103.62(16)
C11 Sn1 Fe1 111.21(13)
C21 Sn1 Fe1 126.05(11)
C31 Sn1 Fe1 113.54(11)

loop_
_geom_bond_atom_site_label_1
_geom_bond_atom_site_label_2
_geom_bond_distance
C1 C5 1.416(9)
C1 C2 1.418(8)
C1 Fe1 2.096(5)
C1 H1 0.9500
C2 C3 1.408(8)
C2 Fe1 2.106(5)
C2 H2 0.9500
C3 C4 1.398(9)
C3 Fe1 2.100(5)
C3 H3 0.9500
C4 C5 1.411(8)
C4 Fe1 2.097(5)
C4 H4 0.9500
C5 Fe1 2.092(5)
C5 H5 0.9500
C6 O1 1.146(6)
C6 Fe1 1.745(5)
C11 C12 1.393(7)
C11 C16 1.400(7)
C11 Sn1 2.177(4)
C12 C13 1.394(8)
C12 H12 0.9500
C13 C14 1.364(11)
C13 H13 0.9500
C14 C15 1.380(10)
C14 H14 0.9500
C15 C16 1.387(8)
C15 H15 0.9500
C16 H16 0.9500
C21 C22 1.387(6)
C21 C26 1.394(6)
C21 Sn1 2.178(4)
C22 C23 1.401(7)
C22 H22 0.9500
C23 C24 1.372(8)
C23 H23 0.9500
C24 C25 1.375(9)
C24 H24 0.9500
C25 C26 1.397(7)
C25 H25 0.9500
C26 H26 0.9500
C31 C32 1.389(6)
C31 C36 1.398(7)
C31 Sn1 2.186(4)
C32 C33 1.391(6)
C32 H32 0.9500
C33 C34 1.367(7)
C33 H33 0.9500
C34 C35 1.379(8)
C34 H34 0.9500
C35 C36 1.394(8)
C35 H35 0.9500
C36 H36 0.9500
C41 C42 1.450(17)
C41 P1 1.729(7)
C41 H41A 0.9900
C41 H41B 0.9900
C42 C43 1.543(7)
C42 H42A 0.9900
C42 H42B 0.9900
C43 C44 1.444(19)
C43 H43A 0.9900
C43 H43B 0.9900
C44 H44A 0.9800
C44 H44B 0.9800
C44 H44C 0.9800
C51 C52 1.445(7)
C51 P1 1.859(8)
C51 H51A 0.9900
C51 H51B 0.9900
C52 C53 1.529(15)
C52 H52A 0.9900
C52 H52B 0.9900
C53 C54 1.440(16)
C53 H53A 0.9900
C53 H53B 0.9900
C54 H54A 0.9800
C54 H54B 0.9800
C54 H54C 0.9800
C61 C62 1.448(7)
C61 P1 1.934(6)
C61 H61A 0.9900
C61 H61B 0.9900
C62 C63 1.530(7)
C62 H62A 0.9900
C62 H62B 0.9900
C63 C64 1.456(7)
C63 H63A 0.9900
C63 H63B 0.9900
C64 H64A 0.9800
C64 H64B 0.9800
C64 H64C 0.9800
P1 Fe1 2.1678(17)
Fe1 Sn1 2.5330(7)

loop_
_geom_torsion_atom_site_label_1
_geom_torsion_atom_site_label_2
_geom_torsion_atom_site_label_3
_geom_torsion_atom_site_label_4
_geom_torsion
C5 C1 C2 C3 0.9(6)
Fe1 C1 C2 C3 -60.1(4)
C5 C1 C2 Fe1 61.0(4)
C1 C2 C3 C4 -0.6(6)
Fe1 C2 C3 C4 -60.5(4)
C1 C2 C3 Fe1 59.9(4)
C2 C3 C4 C5 0.1(6)
Fe1 C3 C4 C5 -60.6(3)
C2 C3 C4 Fe1 60.7(4)
C3 C4 C5 C1 0.5(6)
Fe1 C4 C5 C1 -60.4(4)
C3 C4 C5 Fe1 60.9(4)
C2 C1 C5 C4 -0.9(6)
Fe1 C1 C5 C4 60.5(4)
C2 C1 C5 Fe1 -61.4(4)
C16 C11 C12 C13 -0.1(7)
Sn1 C11 C12 C13 176.0(4)
C11 C12 C13 C14 -0.2(8)
C12 C13 C14 C15 0.6(9)
C13 C14 C15 C16 -0.7(9)
C14 C15 C16 C11 0.4(9)
C12 C11 C16 C15 0.0(8)
Sn1 C11 C16 C15 -176.1(4)
C26 C21 C22 C23 -1.1(7)
Sn1 C21 C22 C23 177.8(4)
C21 C22 C23 C24 0.8(8)
C22 C23 C24 C25 0.7(8)
C23 C24 C25 C26 -1.9(9)
C22 C21 C26 C25 -0.1(7)
Sn1 C21 C26 C25 -179.0(4)
C24 C25 C26 C21 1.6(9)
C36 C31 C32 C33 0.7(7)
Sn1 C31 C32 C33 179.4(4)
C31 C32 C33 C34 0.2(7)
C32 C33 C34 C35 -1.1(8)
C33 C34 C35 C36 1.1(9)
C34 C35 C36 C31 -0.2(10)
C32 C31 C36 C35 -0.7(8)
Sn1 C31 C36 C35 -179.3(5)
P1 C41 C42 C43 -174.0(7)
C41 C42 C43 C44 164.1(12)
P1 C51 C52 C53 -159.1(10)
C51 C52 C53 C54 169.2(14)
P1 C61 C62 C63 -178.2(5)
C61 C62 C63 C64 173.8(7)
C42 C41 P1 C51 167.8(7)
C42 C41 P1 C61 62.0(7)
C42 C41 P1 Fe1 -61.4(8)
C52 C51 P1 C41 71.7(9)
C52 C51 P1 C61 179.1(9)
C52 C51 P1 Fe1 -64.3(10)
C62 C61 P1 C41 44.3(7)
C62 C61 P1 C51 -57.2(7)
C62 C61 P1 Fe1 178.9(6)
C4 C5 Fe1 C6 52.0(4)
C1 C5 Fe1 C6 170.9(3)
C4 C5 Fe1 C1 -118.9(5)
C1 C5 Fe1 C4 118.9(5)
C4 C5 Fe1 C3 -37.5(3)
C1 C5 Fe1 C3 81.4(4)
C4 C5 Fe1 C2 -80.6(4)
C1 C5 Fe1 C2 38.3(3)
C4 C5 Fe1 P1 -122.7(4)
C1 C5 Fe1 P1 -3.8(5)
C4 C5 Fe1 Sn1 138.1(3)
C1 C5 Fe1 Sn1 -103.0(3)
C5 C1 Fe1 C6 -21.1(8)
C2 C1 Fe1 C6 96.1(7)
C2 C1 Fe1 C5 117.2(5)
C5 C1 Fe1 C4 -37.3(3)
C2 C1 Fe1 C4 79.9(4)
C5 C1 Fe1 C3 -80.0(4)
C2 C1 Fe1 C3 37.2(4)
C5 C1 Fe1 C2 -117.2(5)
C5 C1 Fe1 P1 177.9(3)
C2 C1 Fe1 P1 -64.9(4)
C5 C1 Fe1 Sn1 76.5(3)
C2 C1 Fe1 Sn1 -166.3(4)
C3 C4 Fe1 C6 105.5(4)
C5 C4 Fe1 C6 -136.3(4)
C3 C4 Fe1 C5 -118.1(5)
C3 C4 Fe1 C1 -80.7(4)
C5 C4 Fe1 C1 37.5(4)
C5 C4 Fe1 C3 118.1(5)
C3 C4 Fe1 C2 -37.3(3)
C5 C4 Fe1 C2 80.8(4)
C3 C4 Fe1 P1 10.4(5)
C5 C4 Fe1 P1 128.5(4)
C3 C4 Fe1 Sn1 -164.5(3)
C5 C4 Fe1 Sn1 -46.3(4)
C4 C3 Fe1 C6 -78.9(4)
C2 C3 Fe1 C6 162.2(4)
C4 C3 Fe1 C5 37.9(3)
C2 C3 Fe1 C5 -81.0(4)
C4 C3 Fe1 C1 81.4(4)
C2 C3 Fe1 C1 -37.5(4)
C2 C3 Fe1 C4 -118.9(5)
C4 C3 Fe1 C2 118.9(5)
C4 C3 Fe1 P1 -174.1(3)
C2 C3 Fe1 P1 67.0(4)
C4 C3 Fe1 Sn1 29.2(5)
C2 C3 Fe1 Sn1 -89.7(5)
C3 C2 Fe1 C6 -26.4(6)
C1 C2 Fe1 C6 -145.3(4)
C3 C2 Fe1 C5 80.5(4)
C1 C2 Fe1 C5 -38.4(4)
C3 C2 Fe1 C1 118.9(5)
C3 C2 Fe1 C4 37.1(4)
C1 C2 Fe1 C4 -81.7(4)
C1 C2 Fe1 C3 -118.9(5)
C3 C2 Fe1 P1 -119.3(4)
C1 C2 Fe1 P1 121.9(4)
C3 C2 Fe1 Sn1 137.4(3)
C1 C2 Fe1 Sn1 18.5(5)
C41 P1 Fe1 C6 56.7(5)
C51 P1 Fe1 C6 179.1(3)
C61 P1 Fe1 C6 -66.1(3)
C41 P1 Fe1 C5 -128.0(6)
C51 P1 Fe1 C5 -5.5(4)
C61 P1 Fe1 C5 109.3(4)
C41 P1 Fe1 C1 -130.6(5)
C51 P1 Fe1 C1 -8.1(4)
C61 P1 Fe1 C1 106.7(3)
C41 P1 Fe1 C4 152.0(6)
C51 P1 Fe1 C4 -85.6(4)
C61 P1 Fe1 C4 29.2(4)
C41 P1 Fe1 C3 158.8(5)
C51 P1 Fe1 C3 -78.7(4)
C61 P1 Fe1 C3 36.1(3)
C41 P1 Fe1 C2 -165.7(5)
C51 P1 Fe1 C2 -43.2(4)
C61 P1 Fe1 C2 71.6(3)
C41 P1 Fe1 Sn1 -32.8(5)
C51 P1 Fe1 Sn1 89.6(3)
C61 P1 Fe1 Sn1 -155.6(2)
C12 C11 Sn1 C21 145.8(4)
C16 C11 Sn1 C21 -38.2(4)
C12 C11 Sn1 C31 -108.7(4)
C16 C11 Sn1 C31 67.2(4)
C12 C11 Sn1 Fe1 10.4(4)
C16 C11 Sn1 Fe1 -173.6(3)
C22 C21 Sn1 C11 145.7(4)
C26 C21 Sn1 C11 -35.4(4)
C22 C21 Sn1 C31 44.8(4)
C26 C21 Sn1 C31 -136.3(4)
C22 C21 Sn1 Fe1 -88.4(4)
C26 C21 Sn1 Fe1 90.5(4)
C32 C31 Sn1 C11 22.4(4)
C36 C31 Sn1 C11 -159.0(4)
C32 C31 Sn1 C21 125.1(3)
C36 C31 Sn1 C21 -56.3(4)
C32 C31 Sn1 Fe1 -94.9(3)
C36 C31 Sn1 Fe1 83.7(4)
C6 Fe1 Sn1 C11 45.8(2)
C5 Fe1 Sn1 C11 -73.2(2)
C1 Fe1 Sn1 C11 -111.6(2)
C4 Fe1 Sn1 C11 -45.8(2)
C3 Fe1 Sn1 C11 -65.3(4)
C2 Fe1 Sn1 C11 -123.3(3)
P1 Fe1 Sn1 C11 137.06(13)
C6 Fe1 Sn1 C21 -75.5(2)
C5 Fe1 Sn1 C21 165.5(2)
C1 Fe1 Sn1 C21 127.1(2)
C4 Fe1 Sn1 C21 -167.1(2)
C3 Fe1 Sn1 C21 173.4(4)
C2 Fe1 Sn1 C21 115.4(3)
P1 Fe1 Sn1 C21 15.77(16)
C6 Fe1 Sn1 C31 155.1(2)
C5 Fe1 Sn1 C31 36.1(2)
C1 Fe1 Sn1 C31 -2.3(2)
C4 Fe1 Sn1 C31 63.5(2)
C3 Fe1 Sn1 C31 44.0(4)
C2 Fe1 Sn1 C31 -14.0(3)
P1 Fe1 Sn1 C31 -113.64(14)
